data_7135907
loop_
_publ_author_name
'Seki, Tomohiro'
'Ishikawa, Rintaro'
'Yamamoto, Kaisei'
'Hibino, Ritsu'
'Moriya, Makoto'

_publ_section_title
;
 The temperature-controllable photomechanical behavior of an
 &#x3b1;-isocyanostilbene derivative.
;
_journal_issue 38
_journal_name_full 'Chemical communications (Cambridge, England)'
_journal_page_first 9685
_journal_page_last 9689
_journal_paper_doi 10.1039/d6cc00616g
_journal_volume 62
_journal_year 2026
_chemical_formula_moiety 'C34 H28 I2 N2 O4'
_chemical_formula_sum 'C34 H28 I2 N2 O4'
_chemical_formula_weight 782.38
_space_group_crystal_system monoclinic
_space_group_IT_number 14
_space_group_name_Hall '-P 2yn'
_space_group_name_H-M_alt 'P 1 21/n 1'
_atom_sites_solution_hydrogens geom
_atom_sites_solution_primary dual
_audit_creation_date 2026-04-09
_audit_creation_method
;
Olex2 1.5-ac5-024
(compiled 2022.04.12 svn.rca3783a0 for Rigaku Oxford Diffraction, GUI svn.r6498)
;
_audit_update_record
;
2026-04-15 deposited with the CCDC.	2026-04-16 downloaded from the CCDC.
;
_cell_angle_alpha 90
_cell_angle_beta 97.398(2)
_cell_angle_gamma 90
_cell_formula_units_Z 4
_cell_length_a 11.2144(3)
_cell_length_b 14.0636(3)
_cell_length_c 19.9281(5)
_cell_measurement_reflns_used 13712
_cell_measurement_temperature 173.00(10)
_cell_measurement_theta_max 76.9490
_cell_measurement_theta_min 3.8310
_cell_volume 3116.79(13)
_computing_cell_refinement 'CrysAlisPro 1.171.42.93a (Rigaku OD, 2023)'
_computing_data_collection 'CrysAlisPro 1.171.42.93a (Rigaku OD, 2023)'
_computing_data_reduction 'CrysAlisPro 1.171.42.93a (Rigaku OD, 2023)'
_computing_molecular_graphics 'Olex2 1.5-ac5-024 (Dolomanov et al., 2009)'
_computing_publication_material 'Olex2 1.5-ac5-024 (Dolomanov et al., 2009)'
_computing_structure_refinement 'SHELXL 2018/1 (Sheldrick, 2015)'
_computing_structure_solution 'SHELXT  (Sheldrick, 2015)'
_diffrn_ambient_environment N~2~
_diffrn_ambient_temperature 173.00(10)
_diffrn_detector 'Hybrid Pixel Array Detector'
_diffrn_detector_area_resol_mean 10.0000
_diffrn_detector_type HyPix
_diffrn_measured_fraction_theta_full 0.997
_diffrn_measured_fraction_theta_max 0.996
_diffrn_measurement_details
;
List of Runs (angles in degrees, time in seconds):

  # Type    Start    End  Width  t~exp~   \w     \q     \k     \f   Frames
#--------------------------------------------------------------------------
  1  \w     38.00  69.00   0.50    0.47    --  107.14 -57.00  30.00   62
  2  \w     40.00  67.00   0.50    0.47    --  107.14 -77.00 -30.00   54
  3  \w     74.00 102.00   0.50    0.47    --  107.14 -77.00 -30.00   56
  4  \w     36.00  65.00   0.50    0.47    --  107.14 -57.00 -90.00   58
  5  \w     37.00  73.00   0.50    0.47    --  107.14 -61.00-121.00   72
  6  \w    -24.00  62.00   0.50    0.12    --   47.30 -61.00-121.00  172
  7  \w     44.00  69.00   0.50    0.47    --  107.14 -57.00  90.00   50
  8  \w    146.00 173.00   0.50    0.47    --  107.14  38.00 120.00   54
  9  \w    148.00 178.00   0.50    0.47    --  107.14  61.00  17.00   60
 10  \w    100.00 134.00   0.50    0.47    --  107.14  38.00 120.00   68
 11  \w     31.00  77.00   0.50    0.12    --   47.30  61.00  17.00   92
 12  \w    -21.00  27.00   0.50    0.12    --  -47.30  19.00-150.00   96
 13  \w    -17.00  12.00   0.50    0.12    --  -47.30  19.00-180.00   58
 14  \w    -18.00  27.00   0.50    0.12    --  -47.30  19.00  30.00   90
 15  \w    -22.00  20.00   0.50    0.12    --  -47.30  19.00   0.00   84
 16  \w     37.00 106.00   0.50    0.47    --  107.14 -99.00  60.00  138
 17  \w     41.00 103.00   0.50    0.47    --  107.14 -99.00-150.00  124
 18  \w    -58.00 -32.00   0.50    0.12    --  -47.30  61.00  17.00   52
 19  \w    -65.00 -33.00   0.50    0.47    -- -104.50  61.00  17.00   64
 20  \w    -60.00 -32.00   0.50    0.47    -- -104.50  57.00 120.00   56
 21  \w    -61.00 -35.00   0.50    0.47    -- -104.50  57.00 150.00   52
 22  \w    -58.00 -33.00   0.50    0.47    -- -104.50  57.00 -30.00   50
 23  \w    -61.00 -35.00   0.50    0.47    -- -104.50  57.00 -90.00   52
 24  \w    -59.00 -34.00   0.50    0.47    -- -104.50  57.00-120.00   50
 25  \w   -170.00 -98.00   0.50    0.47    -- -104.50 -57.00 -30.00  144
 26  \w   -120.00 -45.00   0.50    0.12    --  -47.30 -61.00-121.00  150
 27  \w   -174.00 -90.00   0.50    0.47    -- -104.50 -61.00-121.00  168
;
_diffrn_measurement_device 'four-circle diffractometer'
_diffrn_measurement_device_type 'XtaLAB Synergy R, HyPix'
_diffrn_measurement_method '\w scans'
_diffrn_orient_matrix_type 'CrysAlisPro convention (1999,Acta A55,543-557)'
_diffrn_orient_matrix_UB_11 0.1122721000
_diffrn_orient_matrix_UB_12 0.0485547000
_diffrn_orient_matrix_UB_13 -0.0214892000
_diffrn_orient_matrix_UB_21 0.0810274000
_diffrn_orient_matrix_UB_22 -0.0612585000
_diffrn_orient_matrix_UB_23 0.0513874000
_diffrn_orient_matrix_UB_31 0.0065996000
_diffrn_orient_matrix_UB_32 -0.0767113000
_diffrn_orient_matrix_UB_33 -0.0544927000
_diffrn_radiation_monochromator mirror
_diffrn_radiation_probe x-ray
_diffrn_radiation_type 'Cu K\a'
_diffrn_radiation_wavelength 1.54184
_diffrn_reflns_av_R_equivalents 0.0769
_diffrn_reflns_av_unetI/netI 0.0535
_diffrn_reflns_Laue_measured_fraction_full 0.997
_diffrn_reflns_Laue_measured_fraction_max 0.996
_diffrn_reflns_limit_h_max 13
_diffrn_reflns_limit_h_min -12
_diffrn_reflns_limit_k_max 16
_diffrn_reflns_limit_k_min -16
_diffrn_reflns_limit_l_max 22
_diffrn_reflns_limit_l_min -23
_diffrn_reflns_number 20616
_diffrn_reflns_point_group_measured_fraction_full 0.997
_diffrn_reflns_point_group_measured_fraction_max 0.996
_diffrn_reflns_theta_full 67.684
_diffrn_reflns_theta_max 68.236
_diffrn_reflns_theta_min 3.858
_diffrn_source 'Rotating-anode X-ray tube'
_diffrn_source_type 'PhotonJet R (Cu) X-ray Source'
_exptl_absorpt_coefficient_mu 16.175
_exptl_absorpt_correction_T_max 1.000
_exptl_absorpt_correction_T_min 0.037
_exptl_absorpt_correction_type gaussian
_exptl_absorpt_process_details
;
CrysAlisPro 1.171.42.93a (Rigaku Oxford Diffraction, 2023)
Numerical absorption correction based on gaussian integration over
a multifaceted crystal model
Empirical absorption correction using spherical harmonics,
implemented in SCALE3 ABSPACK scaling algorithm.
;
_exptl_crystal_colour 'clear dark black'
_exptl_crystal_colour_lustre clear
_exptl_crystal_colour_modifier dark
_exptl_crystal_colour_primary black
_exptl_crystal_density_diffrn 1.667
_exptl_crystal_description plate
_exptl_crystal_F_000 1536
_exptl_crystal_size_max 0.343
_exptl_crystal_size_mid 0.205
_exptl_crystal_size_min 0.072
_refine_diff_density_max 2.057
_refine_diff_density_min -1.418
_refine_diff_density_rms 0.175
_refine_ls_extinction_method none
_refine_ls_goodness_of_fit_ref 1.011
_refine_ls_hydrogen_treatment constr
_refine_ls_matrix_type full
_refine_ls_number_parameters 383
_refine_ls_number_reflns 5683
_refine_ls_number_restraints 0
_refine_ls_restrained_S_all 1.011
_refine_ls_R_factor_all 0.0604
_refine_ls_R_factor_gt 0.0545
_refine_ls_shift/su_max 0.001
_refine_ls_shift/su_mean 0.000
_refine_ls_structure_factor_coef Fsqd
_refine_ls_weighting_details 'w=1/[\s^2^(Fo^2^)+(0.1219P)^2^] where P=(Fo^2^+2Fc^2^)/3'
_refine_ls_weighting_scheme calc
_refine_ls_wR_factor_gt 0.1464
_refine_ls_wR_factor_ref 0.1549
_reflns_Friedel_coverage 0.000
_reflns_number_gt 4912
_reflns_number_total 5683
_reflns_threshold_expression 'I > 2\s(I)'
_cod_data_source_file d6cc00616g5.cif
_cod_data_source_block isk-431-01_auto
_cod_database_code 7135907
_shelx_shelxl_version_number 2018/1
_chemical_oxdiff_formula C34H28I2N2O4
_shelx_space_group_comment
;
The symmetry employed for this shelxl refinement is uniquely defined
by the following loop, which should always be used as a source of
symmetry information in preference to the above space-group names.
They are only intended as comments.
;
_shelx_estimated_absorpt_t_max 0.389
_shelx_estimated_absorpt_t_min 0.072
_olex2_refinement_description
;
1. Fixed Uiso
 At 1.2 times of:
  All C(H) groups
 At 1.5 times of:
  All C(H,H,H) groups
2.a Ternary CH refined with riding coordinates:
 C00D(H00D), C00I(H00I)
2.b Aromatic/amide H refined with riding coordinates:
 C00C(H00C), C00H(H00H), C00M(H00M), C00O(H00O), C00P(H00P), C00S(H00S),
 C00U(H00U), C00Y(H00Y), C00Z(H00Z), C011(H011), C012(H012), C013(H013),
 C014(H014), C016(H016)
2.c Idealised Me refined as rotating group:
 C00T(H00A,H00B,H00E), C00W(H00F,H00G,H00J), C010(H01A,H01B,H01C), C015(H01D,
 H01E,H01F)
;
_olex2_submission_special_instructions 'No special instructions were received'
_oxdiff_exptl_absorpt_empirical_details
;
Empirical correction (ABSPACK) includes:
- Absorption correction using spherical harmonics
- Frame scaling
;
_oxdiff_exptl_absorpt_empirical_full_max 3.416
_oxdiff_exptl_absorpt_empirical_full_min 0.453

loop_
_space_group_symop_operation_xyz
'x, y, z'
'-x+1/2, y+1/2, -z+1/2'
'-x, -y, -z'
'x-1/2, -y-1/2, z-1/2'

loop_
_atom_site_label
_atom_site_type_symbol
_atom_site_fract_x
_atom_site_fract_y
_atom_site_fract_z
_atom_site_U_iso_or_equiv
_atom_site_adp_type
_atom_site_occupancy
_atom_site_site_symmetry_order
_atom_site_calc_flag
_atom_site_refinement_flags_posn
_atom_site_refinement_flags_adp
_atom_site_refinement_flags_occupancy
_atom_site_disorder_assembly
_atom_site_disorder_group
I001 I 0.35540(3) 0.66459(2) -0.03929(2) 0.04613(16) Uani 1 1 d . . . . .
I002 I 0.32983(3) 0.95288(2) 0.50027(2) 0.04773(15) Uani 1 1 d . . . . .
O003 O 0.5459(3) 0.4904(2) 0.19228(17) 0.0412(7) Uani 1 1 d . . . . .
O004 O 0.3946(3) 0.7629(3) 0.27079(18) 0.0470(8) Uani 1 1 d . . . . .
O005 O 0.4510(4) 0.8316(2) 0.05722(19) 0.0469(8) Uani 1 1 d . . . . .
O006 O 0.5274(4) 0.8002(3) 0.54605(17) 0.0484(8) Uani 1 1 d . . . . .
N007 N 0.6810(4) 0.7535(3) 0.2793(2) 0.0364(8) Uani 1 1 d . . . . .
N008 N 0.4721(4) 0.5641(3) 0.3157(2) 0.0373(8) Uani 1 1 d . . . . .
C009 C 0.4419(4) 0.6646(3) 0.0608(2) 0.0373(10) Uani 1 1 d . . . . .
C00A C 0.8540(4) 0.5989(3) 0.2754(2) 0.0377(10) Uani 1 1 d . . . . .
C00B C 0.5219(4) 0.5754(3) 0.1597(2) 0.0345(9) Uani 1 1 d . . . . .
C00C C 0.5475(4) 0.7205(3) 0.4392(2) 0.0381(10) Uani 1 1 d . . . . .
H00C H 0.605638 0.677661 0.460861 0.046 Uiso 1 1 calc R U . . .
C00D C 0.6892(4) 0.5888(3) 0.3600(2) 0.0343(9) Uani 1 1 d . . . . .
H00D H 0.738955 0.638868 0.385914 0.041 Uiso 1 1 calc R U . . .
C00E C 0.6962(4) 0.4999(3) 0.4015(2) 0.0388(10) Uani 1 1 d . . . . .
C00F C 0.4144(5) 0.8514(3) 0.4449(2) 0.0389(10) Uani 1 1 d . . . . .
C00G C 0.4986(5) 0.7899(4) 0.4779(2) 0.0399(10) Uani 1 1 d . . . . .
C00H C 0.4641(4) 0.5776(4) 0.0934(2) 0.0376(10) Uani 1 1 d . . . . .
H00H H 0.439887 0.520051 0.070589 0.045 Uiso 1 1 calc R U . . .
C00I C 0.7248(4) 0.5842(3) 0.2881(2) 0.0351(9) Uani 1 1 d . . . . .
H00I H 0.696386 0.521988 0.267498 0.042 Uiso 1 1 calc R U . . .
C00J C 0.4275(4) 0.7755(3) 0.3388(2) 0.0379(10) Uani 1 1 d . . . . .
C00K C 0.6277(4) 0.6615(3) 0.2645(2) 0.0344(9) Uani 1 1 d . . . . .
C00L C 0.5132(4) 0.7126(3) 0.3702(2) 0.0361(9) Uani 1 1 d . . . . .
C00M C 0.5395(4) 0.7449(3) 0.1573(2) 0.0370(10) Uani 1 1 d . . . . .
H00M H 0.566903 0.802625 0.178658 0.044 Uiso 1 1 calc R U . . .
C00N C 0.5624(4) 0.6600(3) 0.1927(2) 0.0334(9) Uani 1 1 d . . . . .
C00O C 0.3780(5) 0.8451(3) 0.3763(3) 0.0418(11) Uani 1 1 d . . . . .
H00O H 0.319630 0.888004 0.354840 0.050 Uiso 1 1 calc R U . . .
C00P C 0.6743(5) 0.4092(4) 0.3725(3) 0.0457(11) Uani 1 1 d . . . . .
H00P H 0.646001 0.403932 0.325596 0.055 Uiso 1 1 calc R U . . .
C00Q C 0.4783(4) 0.7489(3) 0.0921(2) 0.0363(10) Uani 1 1 d . . . . .
C00R C 0.5650(4) 0.6343(3) 0.3300(2) 0.0359(9) Uani 1 1 d . . . . .
C00S C 0.9420(5) 0.6359(4) 0.3234(3) 0.0417(10) Uani 1 1 d . . . . .
H00S H 0.922060 0.653619 0.366559 0.050 Uiso 1 1 calc R U . . .
C00T C 0.4914(5) 0.9186(4) 0.0899(3) 0.0467(12) Uani 1 1 d . . . . .
H00A H 0.465539 0.972355 0.060239 0.070 Uiso 1 1 calc R U . . .
H00B H 0.579346 0.918135 0.099327 0.070 Uiso 1 1 calc R U . . .
H00E H 0.456973 0.924880 0.132444 0.070 Uiso 1 1 calc R U . . .
C00U C 0.8852(5) 0.5730(4) 0.2123(3) 0.0477(12) Uani 1 1 d . . . . .
H00U H 0.826032 0.546711 0.179066 0.057 Uiso 1 1 calc R U . . .
C00V C 0.3944(5) 0.5098(4) 0.3142(3) 0.0519(13) Uani 1 1 d . . . . .
C00W C 0.3139(5) 0.8307(4) 0.2361(3) 0.0498(13) Uani 1 1 d . . . . .
H00F H 0.307491 0.819355 0.187195 0.075 Uiso 1 1 calc R U . . .
H00G H 0.344454 0.895042 0.246180 0.075 Uiso 1 1 calc R U . . .
H00J H 0.234376 0.824023 0.250986 0.075 Uiso 1 1 calc R U . . .
C00X C 0.7295(6) 0.8234(4) 0.2956(3) 0.0521(13) Uani 1 1 d . . . . .
C00Y C 0.7333(5) 0.5050(4) 0.4715(3) 0.0482(12) Uani 1 1 d . . . . .
H00Y H 0.746810 0.565329 0.492675 0.058 Uiso 1 1 calc R U . . .
C00Z C 1.0585(5) 0.6474(4) 0.3091(3) 0.0515(13) Uani 1 1 d . . . . .
H00Z H 1.117539 0.673750 0.342369 0.062 Uiso 1 1 calc R U . . .
C010 C 0.4605(5) 0.4157(4) 0.1780(3) 0.0464(12) Uani 1 1 d . . . . .
H01A H 0.467651 0.388882 0.133296 0.070 Uiso 1 1 calc R U . . .
H01B H 0.379187 0.440895 0.178504 0.070 Uiso 1 1 calc R U . . .
H01C H 0.476022 0.365836 0.212405 0.070 Uiso 1 1 calc R U . . .
C011 C 1.0025(6) 0.5854(5) 0.1974(3) 0.0576(14) Uani 1 1 d . . . . .
H011 H 1.022254 0.569709 0.153829 0.069 Uiso 1 1 calc R U . . .
C012 C 1.0901(5) 0.6207(5) 0.2465(3) 0.0541(14) Uani 1 1 d . . . . .
H012 H 1.170940 0.626659 0.237511 0.065 Uiso 1 1 calc R U . . .
C013 C 0.6936(6) 0.3273(4) 0.4113(4) 0.0564(15) Uani 1 1 d . . . . .
H013 H 0.680341 0.266494 0.390929 0.068 Uiso 1 1 calc R U . . .
C014 C 0.7506(6) 0.4226(5) 0.5101(3) 0.0595(15) Uani 1 1 d . . . . .
H014 H 0.775152 0.426848 0.557475 0.071 Uiso 1 1 calc R U . . .
C015 C 0.6040(6) 0.7283(5) 0.5811(3) 0.0587(15) Uani 1 1 d . . . . .
H01D H 0.685412 0.734278 0.568668 0.088 Uiso 1 1 calc R U . . .
H01E H 0.571976 0.665134 0.568224 0.088 Uiso 1 1 calc R U . . .
H01F H 0.606369 0.736879 0.630021 0.088 Uiso 1 1 calc R U . . .
C016 C 0.7320(6) 0.3346(5) 0.4799(4) 0.0673(19) Uani 1 1 d . . . . .
H016 H 0.745847 0.278650 0.506390 0.081 Uiso 1 1 calc R U . . .

loop_
_atom_site_aniso_label
_atom_site_aniso_U_11
_atom_site_aniso_U_22
_atom_site_aniso_U_33
_atom_site_aniso_U_23
_atom_site_aniso_U_13
_atom_site_aniso_U_12
I001 0.0610(2) 0.0465(2) 0.0283(2) 0.00477(11) -0.00398(15) -0.00288(13)
I002 0.0584(2) 0.0430(2) 0.0410(2) -0.00790(12) 0.00335(16) 0.01056(13)
O003 0.0538(19) 0.0287(16) 0.0384(18) 0.0019(13) -0.0042(15) -0.0014(14)
O004 0.0528(19) 0.051(2) 0.0339(18) -0.0035(15) -0.0056(15) 0.0155(16)
O005 0.061(2) 0.0367(19) 0.0392(19) 0.0106(14) -0.0076(16) -0.0048(15)
O006 0.065(2) 0.053(2) 0.0263(17) -0.0030(15) 0.0012(15) 0.0130(17)
N007 0.044(2) 0.033(2) 0.030(2) 0.0007(16) -0.0002(16) -0.0012(16)
N008 0.043(2) 0.037(2) 0.031(2) -0.0021(16) 0.0006(16) 0.0008(17)
C009 0.044(2) 0.040(3) 0.026(2) 0.0054(17) -0.0029(18) -0.0002(18)
C00A 0.050(3) 0.029(2) 0.033(2) 0.0057(18) 0.0026(19) 0.0004(18)
C00B 0.042(2) 0.029(2) 0.032(2) 0.0040(17) 0.0022(18) 0.0034(18)
C00C 0.045(2) 0.037(2) 0.032(2) 0.0042(18) 0.0001(19) 0.0042(19)
C00D 0.042(2) 0.035(2) 0.026(2) 0.0000(17) 0.0037(17) 0.0026(18)
C00E 0.044(2) 0.036(3) 0.037(2) 0.0054(19) 0.0037(19) -0.0002(19)
C00F 0.049(3) 0.035(2) 0.032(2) -0.0029(19) 0.0024(19) 0.0056(19)
C00G 0.050(3) 0.038(3) 0.032(2) -0.0023(19) 0.003(2) 0.003(2)
C00H 0.046(2) 0.034(2) 0.032(2) -0.0022(18) 0.0012(19) 0.0010(19)
C00I 0.044(2) 0.032(2) 0.029(2) 0.0018(17) 0.0015(18) 0.0025(18)
C00J 0.050(3) 0.037(2) 0.025(2) -0.0012(18) -0.0015(18) 0.001(2)
C00K 0.041(2) 0.027(2) 0.034(2) 0.0006(16) -0.0006(19) -0.0004(17)
C00L 0.045(2) 0.031(2) 0.031(2) -0.0030(18) 0.0033(18) -0.0001(18)
C00M 0.046(2) 0.031(2) 0.032(2) -0.0008(18) 0.0001(19) -0.0022(18)
C00N 0.044(2) 0.032(2) 0.023(2) 0.0010(16) 0.0001(17) 0.0020(17)
C00O 0.049(3) 0.036(2) 0.039(3) 0.0043(19) -0.001(2) 0.0058(19)
C00P 0.052(3) 0.039(3) 0.046(3) 0.004(2) 0.005(2) -0.001(2)
C00Q 0.040(2) 0.036(2) 0.033(2) 0.0054(18) 0.0032(18) 0.0013(18)
C00R 0.044(2) 0.031(2) 0.032(2) 0.0019(18) 0.0025(18) 0.0002(18)
C00S 0.048(3) 0.041(3) 0.035(2) 0.000(2) 0.001(2) 0.004(2)
C00T 0.063(3) 0.030(3) 0.045(3) 0.006(2) -0.001(2) -0.002(2)
C00U 0.051(3) 0.055(3) 0.037(3) 0.002(2) 0.005(2) 0.003(2)
C00V 0.054(3) 0.052(3) 0.050(3) -0.007(2) 0.009(2) -0.006(3)
C00W 0.053(3) 0.057(3) 0.036(3) 0.002(2) -0.009(2) 0.018(2)
C00X 0.071(4) 0.035(3) 0.047(3) -0.003(2) -0.004(3) -0.003(2)
C00Y 0.057(3) 0.049(3) 0.038(3) 0.009(2) 0.004(2) -0.001(2)
C00Z 0.045(3) 0.050(3) 0.056(3) 0.009(3) -0.005(2) -0.004(2)
C010 0.068(3) 0.032(3) 0.038(3) -0.001(2) 0.004(2) -0.008(2)
C011 0.062(3) 0.067(4) 0.045(3) 0.007(3) 0.014(3) 0.005(3)
C012 0.047(3) 0.059(3) 0.060(4) 0.017(3) 0.017(3) 0.005(2)
C013 0.056(3) 0.037(3) 0.074(4) 0.011(3) 0.001(3) -0.004(2)
C014 0.069(4) 0.065(4) 0.042(3) 0.024(3) 0.000(3) 0.001(3)
C015 0.063(3) 0.079(4) 0.031(3) 0.004(3) -0.002(2) 0.021(3)
C016 0.069(4) 0.057(4) 0.073(4) 0.038(3) 0.001(3) 0.001(3)

loop_
_atom_type_symbol
_atom_type_description
_atom_type_scat_dispersion_real
_atom_type_scat_dispersion_imag
_atom_type_scat_source
C C 0.0181 0.0091 'International Tables Vol C Tables 4.2.6.8 and 6.1.1.4'
H H 0.0000 0.0000 'International Tables Vol C Tables 4.2.6.8 and 6.1.1.4'
I I -0.3257 6.8362 'International Tables Vol C Tables 4.2.6.8 and 6.1.1.4'
N N 0.0311 0.0180 'International Tables Vol C Tables 4.2.6.8 and 6.1.1.4'
O O 0.0492 0.0322 'International Tables Vol C Tables 4.2.6.8 and 6.1.1.4'

loop_
_exptl_crystal_face_index_h
_exptl_crystal_face_index_k
_exptl_crystal_face_index_l
_exptl_crystal_face_perp_dist
3 -8 -4 0.1008
-3 8 3 0.1013
-3 1 -11 0.1597
3 -2 11 0.1541
-6 -4 4 0.0377
6 4 -4 0.0326
-2 2 -11 0.1565
3 -8 -4 0.1013

loop_
_geom_angle_atom_site_label_1
_geom_angle_atom_site_label_2
_geom_angle_atom_site_label_3
_geom_angle
_geom_angle_site_symmetry_1
_geom_angle_site_symmetry_3
_geom_angle_publ_flag
C00B O003 C010 117.6(4) . . ?
C00J O004 C00W 117.7(4) . . ?
C00Q O005 C00T 117.2(4) . . ?
C00G O006 C015 117.2(4) . . ?
C00X N007 C00K 174.3(5) . . ?
C00V N008 C00R 169.7(5) . . ?
C00H C009 I001 118.4(4) . . ?
C00Q C009 I001 120.2(3) . . ?
C00Q C009 C00H 121.4(4) . . ?
C00S C00A C00I 123.2(4) . . ?
C00S C00A C00U 118.7(5) . . ?
C00U C00A C00I 118.0(5) . . ?
O003 C00B C00H 120.5(4) . . ?
O003 C00B C00N 119.0(4) . . ?
C00H C00B C00N 120.4(4) . . ?
C00G C00C H00C 119.1 . . ?
C00L C00C H00C 119.1 . . ?
C00L C00C C00G 121.7(4) . . ?
C00E C00D H00D 108.5 . . ?
C00E C00D C00I 118.6(4) . . ?
C00E C00D C00R 122.0(4) . . ?
C00I C00D H00D 108.5 . . ?
C00I C00D C00R 89.2(3) . . ?
C00R C00D H00D 108.5 . . ?
C00P C00E C00D 122.4(5) . . ?
C00Y C00E C00D 119.6(4) . . ?
C00Y C00E C00P 117.9(5) . . ?
C00G C00F I002 120.1(3) . . ?
C00O C00F I002 117.9(4) . . ?
C00O C00F C00G 121.9(4) . . ?
O006 C00G C00C 124.3(4) . . ?
O006 C00G C00F 117.8(4) . . ?
C00F C00G C00C 117.8(4) . . ?
C009 C00H C00B 119.6(4) . . ?
C009 C00H H00H 120.2 . . ?
C00B C00H H00H 120.2 . . ?
C00A C00I C00D 121.2(4) . . ?
C00A C00I H00I 108.2 . . ?
C00A C00I C00K 119.7(4) . . ?
C00D C00I H00I 108.2 . . ?
C00D C00I C00K 89.8(3) . . ?
C00K C00I H00I 108.2 . . ?
O004 C00J C00L 116.3(4) . . ?
O004 C00J C00O 123.2(4) . . ?
C00O C00J C00L 120.5(4) . . ?
N007 C00K C00I 108.0(4) . . ?
N007 C00K C00N 110.0(4) . . ?
N007 C00K C00R 105.1(4) . . ?
C00I C00K C00R 87.2(3) . . ?
C00N C00K C00I 120.2(4) . . ?
C00N C00K C00R 123.6(4) . . ?
C00C C00L C00J 118.7(4) . . ?
C00C C00L C00R 120.4(4) . . ?
C00J C00L C00R 120.8(4) . . ?
C00N C00M H00M 118.5 . . ?
C00Q C00M H00M 118.5 . . ?
C00Q C00M C00N 123.0(4) . . ?
C00B C00N C00K 122.6(4) . . ?
C00M C00N C00B 117.4(4) . . ?
C00M C00N C00K 119.9(4) . . ?
C00F C00O C00J 119.3(4) . . ?
C00F C00O H00O 120.3 . . ?
C00J C00O H00O 120.3 . . ?
C00E C00P H00P 119.5 . . ?
C013 C00P C00E 121.0(5) . . ?
C013 C00P H00P 119.5 . . ?
O005 C00Q C009 117.8(4) . . ?
O005 C00Q C00M 124.1(4) . . ?
C009 C00Q C00M 118.1(4) . . ?
N008 C00R C00D 112.2(4) . . ?
N008 C00R C00K 112.6(4) . . ?
N008 C00R C00L 106.6(4) . . ?
C00D C00R C00K 87.0(3) . . ?
C00L C00R C00D 118.2(4) . . ?
C00L C00R C00K 119.5(4) . . ?
C00A C00S H00S 119.6 . . ?
C00Z C00S C00A 120.7(5) . . ?
C00Z C00S H00S 119.6 . . ?
O005 C00T H00A 109.5 . . ?
O005 C00T H00B 109.5 . . ?
O005 C00T H00E 109.5 . . ?
H00A C00T H00B 109.5 . . ?
H00A C00T H00E 109.5 . . ?
H00B C00T H00E 109.5 . . ?
C00A C00U H00U 119.6 . . ?
C011 C00U C00A 120.7(5) . . ?
C011 C00U H00U 119.6 . . ?
O004 C00W H00F 109.5 . . ?
O004 C00W H00G 109.5 . . ?
O004 C00W H00J 109.5 . . ?
H00F C00W H00G 109.5 . . ?
H00F C00W H00J 109.5 . . ?
H00G C00W H00J 109.5 . . ?
C00E C00Y H00Y 119.7 . . ?
C014 C00Y C00E 120.5(6) . . ?
C014 C00Y H00Y 119.7 . . ?
C00S C00Z H00Z 119.7 . . ?
C00S C00Z C012 120.6(6) . . ?
C012 C00Z H00Z 119.7 . . ?
O003 C010 H01A 109.5 . . ?
O003 C010 H01B 109.5 . . ?
O003 C010 H01C 109.5 . . ?
H01A C010 H01B 109.5 . . ?
H01A C010 H01C 109.5 . . ?
H01B C010 H01C 109.5 . . ?
C00U C011 H011 120.1 . . ?
C012 C011 C00U 119.8(6) . . ?
C012 C011 H011 120.1 . . ?
C00Z C012 H012 120.3 . . ?
C011 C012 C00Z 119.3(5) . . ?
C011 C012 H012 120.3 . . ?
C00P C013 H013 120.2 . . ?
C016 C013 C00P 119.7(6) . . ?
C016 C013 H013 120.2 . . ?
C00Y C014 H014 119.9 . . ?
C016 C014 C00Y 120.2(6) . . ?
C016 C014 H014 119.9 . . ?
O006 C015 H01D 109.5 . . ?
O006 C015 H01E 109.5 . . ?
O006 C015 H01F 109.5 . . ?
H01D C015 H01E 109.5 . . ?
H01D C015 H01F 109.5 . . ?
H01E C015 H01F 109.5 . . ?
C013 C016 H016 119.7 . . ?
C014 C016 C013 120.6(5) . . ?
C014 C016 H016 119.7 . . ?

loop_
_geom_bond_atom_site_label_1
_geom_bond_atom_site_label_2
_geom_bond_distance
_geom_bond_site_symmetry_2
_geom_bond_publ_flag
I001 C009 2.103(5) . ?
I002 C00F 2.103(5) . ?
O003 C00B 1.371(6) . ?
O003 C010 1.425(6) . ?
O004 C00J 1.371(6) . ?
O004 C00W 1.430(6) . ?
O005 C00Q 1.369(6) . ?
O005 C00T 1.432(6) . ?
O006 C00G 1.363(6) . ?
O006 C015 1.446(7) . ?
N007 C00K 1.440(6) . ?
N007 C00X 1.150(7) . ?
N008 C00R 1.437(6) . ?
N008 C00V 1.156(7) . ?
C009 C00H 1.392(7) . ?
C009 C00Q 1.377(7) . ?
C00A C00I 1.517(7) . ?
C00A C00S 1.384(7) . ?
C00A C00U 1.397(7) . ?
C00B C00H 1.396(7) . ?
C00B C00N 1.406(7) . ?
C00C H00C 0.9500 . ?
C00C C00G 1.398(7) . ?
C00C C00L 1.384(7) . ?
C00D H00D 1.0000 . ?
C00D C00E 1.496(6) . ?
C00D C00I 1.538(6) . ?
C00D C00R 1.579(6) . ?
C00E C00P 1.410(8) . ?
C00E C00Y 1.405(7) . ?
C00F C00G 1.382(7) . ?
C00F C00O 1.378(7) . ?
C00H H00H 0.9500 . ?
C00I H00I 1.0000 . ?
C00I C00K 1.568(6) . ?
C00J C00L 1.394(7) . ?
C00J C00O 1.389(7) . ?
C00K C00N 1.521(6) . ?
C00K C00R 1.607(7) . ?
C00L C00R 1.519(6) . ?
C00M H00M 0.9500 . ?
C00M C00N 1.394(7) . ?
C00M C00Q 1.389(7) . ?
C00O H00O 0.9500 . ?
C00P H00P 0.9500 . ?
C00P C013 1.389(8) . ?
C00S H00S 0.9500 . ?
C00S C00Z 1.382(8) . ?
C00T H00A 0.9800 . ?
C00T H00B 0.9800 . ?
C00T H00E 0.9800 . ?
C00U H00U 0.9500 . ?
C00U C011 1.396(8) . ?
C00W H00F 0.9800 . ?
C00W H00G 0.9800 . ?
C00W H00J 0.9800 . ?
C00Y H00Y 0.9500 . ?
C00Y C014 1.391(8) . ?
C00Z H00Z 0.9500 . ?
C00Z C012 1.392(9) . ?
C010 H01A 0.9800 . ?
C010 H01B 0.9800 . ?
C010 H01C 0.9800 . ?
C011 H011 0.9500 . ?
C011 C012 1.386(9) . ?
C012 H012 0.9500 . ?
C013 H013 0.9500 . ?
C013 C016 1.382(11) . ?
C014 H014 0.9500 . ?
C014 C016 1.380(11) . ?
C015 H01D 0.9800 . ?
C015 H01E 0.9800 . ?
C015 H01F 0.9800 . ?
C016 H016 0.9500 . ?

loop_
_geom_torsion_atom_site_label_1
_geom_torsion_atom_site_label_2
_geom_torsion_atom_site_label_3
_geom_torsion_atom_site_label_4
_geom_torsion
_geom_torsion_site_symmetry_1
_geom_torsion_site_symmetry_2
_geom_torsion_site_symmetry_3
_geom_torsion_site_symmetry_4
_geom_torsion_publ_flag
I001 C009 C00H C00B 179.7(3) . . . . ?
I001 C009 C00Q O005 3.1(6) . . . . ?
I001 C009 C00Q C00M -177.4(3) . . . . ?
I002 C00F C00G O006 -2.5(6) . . . . ?
I002 C00F C00G C00C 176.6(4) . . . . ?
I002 C00F C00O C00J -176.6(4) . . . . ?
O003 C00B C00H C009 -179.1(4) . . . . ?
O003 C00B C00N C00K -2.5(7) . . . . ?
O003 C00B C00N C00M 178.2(4) . . . . ?
O004 C00J C00L C00C -178.3(4) . . . . ?
O004 C00J C00L C00R -0.6(7) . . . . ?
O004 C00J C00O C00F 178.5(5) . . . . ?
N007 C00K C00N C00B 167.4(4) . . . . ?
N007 C00K C00N C00M -13.3(6) . . . . ?
N007 C00K C00R N008 158.5(4) . . . . ?
N007 C00K C00R C00D -88.7(4) . . . . ?
N007 C00K C00R C00L 32.2(5) . . . . ?
C00A C00I C00K N007 -41.1(6) . . . . ?
C00A C00I C00K C00N 86.2(6) . . . . ?
C00A C00I C00K C00R -146.1(4) . . . . ?
C00A C00S C00Z C012 -0.9(8) . . . . ?
C00A C00U C011 C012 2.2(9) . . . . ?
C00C C00L C00R N008 104.6(5) . . . . ?
C00C C00L C00R C00D -22.8(6) . . . . ?
C00C C00L C00R C00K -126.3(5) . . . . ?
C00D C00E C00P C013 173.3(5) . . . . ?
C00D C00E C00Y C014 -174.4(5) . . . . ?
C00D C00I C00K N007 85.3(4) . . . . ?
C00D C00I C00K C00N -147.4(4) . . . . ?
C00D C00I C00K C00R -19.7(3) . . . . ?
C00E C00D C00I C00A -88.1(6) . . . . ?
C00E C00D C00I C00K 146.6(4) . . . . ?
C00E C00D C00R N008 -30.1(6) . . . . ?
C00E C00D C00R C00K -143.3(4) . . . . ?
C00E C00D C00R C00L 94.6(5) . . . . ?
C00E C00P C013 C016 1.5(9) . . . . ?
C00E C00Y C014 C016 0.4(9) . . . . ?
C00G C00C C00L C00J -0.3(7) . . . . ?
C00G C00C C00L C00R -178.0(5) . . . . ?
C00G C00F C00O C00J -0.4(8) . . . . ?
C00H C009 C00Q O005 -178.7(4) . . . . ?
C00H C009 C00Q C00M 0.8(7) . . . . ?
C00H C00B C00N C00K -179.0(4) . . . . ?
C00H C00B C00N C00M 1.7(7) . . . . ?
C00I C00A C00S C00Z 179.7(5) . . . . ?
C00I C00A C00U C011 179.6(5) . . . . ?
C00I C00D C00E C00P -32.5(7) . . . . ?
C00I C00D C00E C00Y 143.2(5) . . . . ?
C00I C00D C00R N008 93.7(4) . . . . ?
C00I C00D C00R C00K -19.5(3) . . . . ?
C00I C00D C00R C00L -141.6(4) . . . . ?
C00I C00K C00N C00B 41.1(7) . . . . ?
C00I C00K C00N C00M -139.7(5) . . . . ?
C00I C00K C00R N008 -93.6(4) . . . . ?
C00I C00K C00R C00D 19.2(3) . . . . ?
C00I C00K C00R C00L 140.1(4) . . . . ?
C00J C00L C00R N008 -73.1(5) . . . . ?
C00J C00L C00R C00D 159.5(4) . . . . ?
C00J C00L C00R C00K 56.0(6) . . . . ?
C00L C00C C00G O006 178.9(5) . . . . ?
C00L C00C C00G C00F -0.2(8) . . . . ?
C00L C00J C00O C00F -0.1(8) . . . . ?
C00N C00B C00H C009 -2.7(7) . . . . ?
C00N C00K C00R N008 31.3(6) . . . . ?
C00N C00K C00R C00D 144.1(4) . . . . ?
C00N C00K C00R C00L -95.0(5) . . . . ?
C00N C00M C00Q O005 177.6(5) . . . . ?
C00N C00M C00Q C009 -1.9(7) . . . . ?
C00O C00F C00G O006 -178.7(5) . . . . ?
C00O C00F C00G C00C 0.5(8) . . . . ?
C00O C00J C00L C00C 0.4(7) . . . . ?
C00O C00J C00L C00R 178.1(5) . . . . ?
C00P C00E C00Y C014 1.6(8) . . . . ?
C00P C013 C016 C014 0.5(10) . . . . ?
C00Q C009 C00H C00B 1.4(7) . . . . ?
C00Q C00M C00N C00B 0.6(7) . . . . ?
C00Q C00M C00N C00K -178.7(4) . . . . ?
C00R C00D C00E C00P 76.3(6) . . . . ?
C00R C00D C00E C00Y -108.0(5) . . . . ?
C00R C00D C00I C00A 145.3(4) . . . . ?
C00R C00D C00I C00K 20.0(3) . . . . ?
C00R C00K C00N C00B -67.5(6) . . . . ?
C00R C00K C00N C00M 111.7(5) . . . . ?
C00S C00A C00I C00D -13.6(7) . . . . ?
C00S C00A C00I C00K 96.3(6) . . . . ?
C00S C00A C00U C011 -0.9(8) . . . . ?
C00S C00Z C012 C011 2.2(9) . . . . ?
C00T O005 C00Q C009 -178.8(5) . . . . ?
C00T O005 C00Q C00M 1.7(7) . . . . ?
C00U C00A C00I C00D 165.9(5) . . . . ?
C00U C00A C00I C00K -84.2(6) . . . . ?
C00U C00A C00S C00Z 0.2(8) . . . . ?
C00U C011 C012 C00Z -2.9(9) . . . . ?
C00V N008 C00R C00D 88(3) . . . . ?
C00V N008 C00R C00K -175(3) . . . . ?
C00V N008 C00R C00L -42(3) . . . . ?
C00W O004 C00J C00L -175.2(5) . . . . ?
C00W O004 C00J C00O 6.1(7) . . . . ?
C00Y C00E C00P C013 -2.5(8) . . . . ?
C00Y C014 C016 C013 -1.5(10) . . . . ?
C010 O003 C00B C00H -35.0(6) . . . . ?
C010 O003 C00B C00N 148.5(4) . . . . ?
C015 O006 C00G C00C -6.6(8) . . . . ?
C015 O006 C00G C00F 172.5(5) . . . . ?

loop_
_exptl_oxdiff_crystal_face_indexfrac_h
_exptl_oxdiff_crystal_face_indexfrac_k
_exptl_oxdiff_crystal_face_indexfrac_l
_exptl_oxdiff_crystal_face_x
_exptl_oxdiff_crystal_face_y
_exptl_oxdiff_crystal_face_z
2.8698 -8.0922 -3.7679 0.0103 0.5346 0.8450
-2.9694 8.1161 3.3413 -0.0111 -0.5661 -0.8243
-2.8050 1.0985 -11.0944 -0.0232 -0.8647 0.5018
2.9857 -1.6415 10.7847 0.0238 0.8967 -0.4421
-6.4381 -3.8629 3.9905 -0.9961 -0.0800 0.0364
6.4292 3.9075 -3.9231 0.9958 0.0800 -0.0435
-2.2889 1.7297 -11.4079 0.0722 -0.8776 0.4738
2.9589 -8.0803 -3.5810 0.0168 0.5507 0.8345
